data_7016962
loop_
_publ_author_name
'Meng, Xing'
'Qin, Chao'
'Wang, Xin-Long'
'Su, Zhong-Min'
'Li, Bo'
'Yang, Qi-Hua'

_publ_section_title
;
 Chiral salen-metal derivatives of polyoxometalates with asymmetric
 catalytic and photocatalytic activities.
;
_journal_issue 39
_journal_name_full 'Dalton transactions (Cambridge, England : 2003)'
_journal_page_first 9964
_journal_page_last 9966
_journal_paper_doi 10.1039/c1dt11227a
_journal_volume 40
_journal_year 2011
_chemical_absolute_configuration rm
_chemical_formula_moiety 'C63 H76 Mn3 N6 O51 P W12'
_chemical_formula_sum 'C63 H76 Mn3 N6 O51 P W12'
_chemical_formula_weight 4135.29
_chemical_name_systematic
;
?
;
_space_group_IT_number 5
_symmetry_cell_setting monoclinic
_symmetry_space_group_name_Hall 'C 2y'
_symmetry_space_group_name_H-M 'C 1 2 1'
_atom_sites_solution_hydrogens geom
_atom_sites_solution_primary direct
_atom_sites_solution_secondary difmap
_audit_creation_method SHELXL-97
_cell_angle_alpha 90.00
_cell_angle_beta 95.821(5)
_cell_angle_gamma 90.00
_cell_formula_units_Z 4
_cell_length_a 27.671(5)
_cell_length_b 17.834(5)
_cell_length_c 23.899(5)
_cell_measurement_reflns_used 29398
_cell_measurement_temperature 293(2)
_cell_measurement_theta_max 25.00
_cell_measurement_theta_min 1.48
_cell_volume 11733(5)
_computing_cell_refinement 'SMART (Bruker, 1997)'
_computing_data_collection 'SMART (Bruker, 1997)'
_computing_data_reduction SAINT
_computing_molecular_graphics 'SHELXTL-PLUS (Sheldrick, 1990)'
_computing_publication_material SHELXL-97
_computing_structure_refinement 'SHELXL-97 (Sheldrick, 1997)'
_computing_structure_solution 'SHELXS-97(Sheldrick, 1997)'
_diffrn_ambient_temperature 293(2)
_diffrn_measured_fraction_theta_full 0.997
_diffrn_measured_fraction_theta_max 0.997
_diffrn_measurement_device_type 'Bruker APEX CCD area-detector'
_diffrn_measurement_method '\w scans'
_diffrn_radiation_monochromator graphite
_diffrn_radiation_source 'fine-focus sealed tube'
_diffrn_radiation_type MoK\a
_diffrn_radiation_wavelength 0.71069
_diffrn_reflns_av_R_equivalents 0.0673
_diffrn_reflns_av_sigmaI/netI 0.1479
_diffrn_reflns_limit_h_max 29
_diffrn_reflns_limit_h_min -32
_diffrn_reflns_limit_k_max 20
_diffrn_reflns_limit_k_min -21
_diffrn_reflns_limit_l_max 28
_diffrn_reflns_limit_l_min -26
_diffrn_reflns_number 29398
_diffrn_reflns_theta_full 25.00
_diffrn_reflns_theta_max 25.00
_diffrn_reflns_theta_min 1.48
_exptl_absorpt_coefficient_mu 12.110
_exptl_absorpt_correction_T_max 0.074
_exptl_absorpt_correction_T_min 0.061
_exptl_absorpt_correction_type multi-scan
_exptl_absorpt_process_details 'SADABS(Sheldrick, 1996)'
_exptl_crystal_colour brown
_exptl_crystal_density_diffrn 2.341
_exptl_crystal_density_method 'not measured'
_exptl_crystal_description block
_exptl_crystal_F_000 7528
_exptl_crystal_size_max 0.26
_exptl_crystal_size_mid 0.23
_exptl_crystal_size_min 0.22
_platon_squeeze_details
;
;
_refine_diff_density_max 2.921
_refine_diff_density_min -1.911
_refine_diff_density_rms 0.330
_refine_ls_abs_structure_details 'Flack H D (1983), Acta Cryst. A39, 876-881'
_refine_ls_abs_structure_Flack 0.02(2)
_refine_ls_extinction_method none
_refine_ls_goodness_of_fit_ref 1.006
_refine_ls_hydrogen_treatment constr
_refine_ls_matrix_type full
_refine_ls_number_parameters 571
_refine_ls_number_reflns 19162
_refine_ls_number_restraints 43
_refine_ls_restrained_S_all 1.009
_refine_ls_R_factor_all 0.1540
_refine_ls_R_factor_gt 0.0742
_refine_ls_shift/su_max 0.005
_refine_ls_shift/su_mean 0.000
_refine_ls_structure_factor_coef Fsqd
_refine_ls_weighting_details 'calc w=1/[\s^2^(Fo^2^)+(0.1150P)^2^+0.0000P] where P=(Fo^2^+2Fc^2^)/3'
_refine_ls_weighting_scheme calc
_refine_ls_wR_factor_gt 0.1826
_refine_ls_wR_factor_ref 0.2276
_reflns_number_gt 10544
_reflns_number_total 19162
_reflns_threshold_expression >2sigma(I)
_cod_data_source_file c1dt11227a.txt
_cod_data_source_block 2
_cod_depositor_comments
;
The following automatic conversions were performed:

'_symmetry_cell_setting' value 'Monoclinic' changed to 'monoclinic'
according to /home/saulius/struct/CIF-dictionaries/cif_core.dic
dictionary named 'cif_core.dic' version 2.4.1 from 2010-06-29.

Automatic conversion script
Id: cif_fix_values 1715 2011-07-08 13:25:40Z adriana 
;
_cod_original_sg_symbol_Hall C2y
_cod_original_sg_symbol_H-M C2
_cod_database_code 7016962

loop_
_symmetry_equiv_pos_as_xyz
'x, y, z'
'-x, y, -z'
'x+1/2, y+1/2, z'
'-x+1/2, y+1/2, -z'

loop_
_atom_site_label
_atom_site_type_symbol
_atom_site_fract_x
_atom_site_fract_y
_atom_site_fract_z
_atom_site_U_iso_or_equiv
_atom_site_adp_type
_atom_site_occupancy
_atom_site_symmetry_multiplicity
_atom_site_calc_flag
_atom_site_refinement_flags
Mn1 Mn 0.4163(2) 0.1994(3) 0.94090(19) 0.0418(13) Uani 1 1 d .
Mn2 Mn 0.1218(2) 0.8325(3) 0.25599(18) 0.0460(13) Uani 1 1 d D
Mn3 Mn 0.2765(2) 0.2523(3) 0.56299(19) 0.0475(14) Uani 1 1 d .
P1 P 0.2589(3) 0.3357(4) 0.2564(3) 0.0079(11) Uiso 1 1 d .
W1 W 0.33868(7) 0.22429(9) 0.18349(6) 0.0580(5) Uani 1 1 d .
W2 W 0.21027(7) 0.18697(7) 0.16951(6) 0.0551(5) Uani 1 1 d .
W3 W 0.13296(6) 0.29566(9) 0.24340(6) 0.0547(5) Uani 1 1 d .
W4 W 0.18129(6) 0.44815(7) 0.33168(6) 0.0476(4) Uani 1 1 d .
W5 W 0.30604(8) 0.48320(8) 0.34582(7) 0.0634(6) Uani 1 1 d .
W6 W 0.38591(7) 0.37121(10) 0.26918(8) 0.0640(5) Uani 1 1 d .
W7 W 0.34209(7) 0.21009(9) 0.32990(6) 0.0581(5) Uani 1 1 d .
W8 W 0.21357(6) 0.16973(7) 0.31559(5) 0.0408(4) Uani 1 1 d .
W9 W 0.26085(6) 0.32230(8) 0.40443(5) 0.0474(4) Uani 1 1 d .
W10 W 0.30170(9) 0.50125(9) 0.19504(8) 0.0804(7) Uani 1 1 d U
W11 W 0.17827(7) 0.46243(7) 0.18161(5) 0.0526(5) Uani 1 1 d .
W12 W 0.25628(8) 0.35441(9) 0.10826(6) 0.0657(6) Uani 1 1 d U
C1 C 0.4886(10) 0.0860(13) 0.9249(10) 0.046(8) Uiso 1 1 d G
C2 C 0.5318(11) 0.0710(17) 0.9038(12) 0.101(16) Uiso 1 1 d G
H2A H 0.5512 0.1101 0.8936 0.121 Uiso 1 1 calc R
C3 C 0.5462(12) -0.002(2) 0.8976(14) 0.14(2) Uiso 1 1 d G
H3A H 0.5755 -0.0120 0.8833 0.167 Uiso 1 1 calc R
C4 C 0.5175(13) -0.0594(18) 0.9126(13) 0.113(18) Uiso 1 1 d G
H4A H 0.5273 -0.1088 0.9084 0.136 Uiso 1 1 calc R
C5 C 0.4743(12) -0.0444(16) 0.9338(12) 0.089(14) Uiso 1 1 d G
H5A H 0.4548 -0.0836 0.9439 0.107 Uiso 1 1 calc R
C6 C 0.4599(9) 0.0283(15) 0.9399(10) 0.059(10) Uiso 1 1 d G
C7 C 0.4148(14) 0.036(2) 0.9629(14) 0.060(10) Uiso 1 1 d .
H7A H 0.3984 -0.0066 0.9727 0.072 Uiso 1 1 calc R
C8 C 0.3514(11) 0.1064(16) 0.9963(12) 0.033(7) Uiso 1 1 d .
H8A H 0.3601 0.1257 1.0343 0.040 Uiso 1 1 calc R
C9 C 0.3219(12) 0.0383(17) 1.0027(13) 0.044(8) Uiso 1 1 d .
H9A H 0.3419 0.0022 1.0248 0.053 Uiso 1 1 calc R
H9B H 0.3138 0.0166 0.9658 0.053 Uiso 1 1 calc R
C10 C 0.2741(17) 0.049(2) 1.0308(18) 0.079(13) Uiso 1 1 d .
H10A H 0.2574 0.0016 1.0331 0.094 Uiso 1 1 calc R
H10B H 0.2812 0.0689 1.0686 0.094 Uiso 1 1 calc R
C11 C 0.2428(18) 0.103(2) 0.995(2) 0.088(14) Uiso 1 1 d .
H11A H 0.2137 0.1141 1.0133 0.105 Uiso 1 1 calc R
H11B H 0.2331 0.0811 0.9589 0.105 Uiso 1 1 calc R
C12 C 0.2721(16) 0.179(2) 0.9876(17) 0.075(12) Uiso 1 1 d .
H12A H 0.2517 0.2124 0.9634 0.090 Uiso 1 1 calc R
H12B H 0.2784 0.2031 1.0240 0.090 Uiso 1 1 calc R
C13 C 0.3179(11) 0.1693(16) 0.9638(12) 0.035(7) Uiso 1 1 d .
H13A H 0.3092 0.1490 0.9260 0.042 Uiso 1 1 calc R
C14 C 0.3393(13) 0.2989(18) 0.9619(12) 0.046(8) Uiso 1 1 d .
H14A H 0.3078 0.3079 0.9705 0.055 Uiso 1 1 calc R
C15 C 0.3703(8) 0.3651(11) 0.9560(9) 0.040(8) Uiso 1 1 d G
C16 C 0.3540(9) 0.4309(13) 0.9749(10) 0.075(12) Uiso 1 1 d G
H16A H 0.3245 0.4327 0.9904 0.090 Uiso 1 1 calc R
C17 C 0.3805(9) 0.4941(13) 0.9714(10) 0.069(11) Uiso 1 1 d G
H17A H 0.3693 0.5393 0.9844 0.082 Uiso 1 1 calc R
C18 C 0.4234(9) 0.4915(13) 0.9489(10) 0.069(11) Uiso 1 1 d G
H18A H 0.4416 0.5349 0.9464 0.083 Uiso 1 1 calc R
C19 C 0.4397(8) 0.4257(12) 0.9299(9) 0.052(9) Uiso 1 1 d G
H19A H 0.4692 0.4239 0.9145 0.062 Uiso 1 1 calc R
C20 C 0.4132(8) 0.3625(10) 0.9335(8) 0.028(6) Uiso 1 1 d G
C21 C 0.4345(14) 0.296(2) 1.0662(14) 0.063(10) Uiso 1 1 d .
H21A H 0.4550 0.2889 1.1006 0.094 Uiso 1 1 calc R
H21B H 0.4011 0.2968 1.0739 0.094 Uiso 1 1 calc R
H21C H 0.4424 0.3427 1.0493 0.094 Uiso 1 1 calc R
C22 C 0.1972(10) 0.8075(15) 0.1818(10) 0.057(10) Uiso 1 1 d G
C23 C 0.2344(11) 0.7592(14) 0.1678(12) 0.097(15) Uiso 1 1 d G
H23A H 0.2342 0.7090 0.1782 0.117 Uiso 1 1 calc R
C24 C 0.2719(11) 0.7869(17) 0.1379(12) 0.084(13) Uiso 1 1 d G
H24A H 0.2965 0.7550 0.1286 0.101 Uiso 1 1 calc R
C25 C 0.2723(11) 0.8629(18) 0.1221(12) 0.095(15) Uiso 1 1 d G
H25A H 0.2971 0.8813 0.1024 0.113 Uiso 1 1 calc R
C26 C 0.2351(12) 0.9112(16) 0.1362(13) 0.111(18) Uiso 1 1 d G
H26A H 0.2354 0.9615 0.1258 0.133 Uiso 1 1 calc R
C27 C 0.1976(10) 0.8835(15) 0.1660(12) 0.080(13) Uiso 1 1 d G
C28 C 0.1632(17) 0.932(3) 0.1761(18) 0.081(13) Uiso 1 1 d .
H28A H 0.1640 0.9780 0.1577 0.097 Uiso 1 1 calc R
C29 C 0.0873(14) 0.9766(19) 0.2199(14) 0.053(9) Uiso 1 1 d .
H29A H 0.0566 0.9561 0.2023 0.063 Uiso 1 1 calc R
C30 C 0.0925(14) 1.0549(18) 0.1960(14) 0.052(9) Uiso 1 1 d .
H30A H 0.1208 1.0797 0.2149 0.062 Uiso 1 1 calc R
H30B H 0.0961 1.0523 0.1561 0.062 Uiso 1 1 calc R
C31 C 0.0498(19) 1.095(3) 0.2052(19) 0.092(15) Uiso 1 1 d .
H31A H 0.0218 1.0685 0.1869 0.110 Uiso 1 1 calc R
H31B H 0.0509 1.1440 0.1879 0.110 Uiso 1 1 calc R
C32 C 0.0419(18) 1.106(2) 0.2786(17) 0.081(13) Uiso 1 1 d .
H32A H 0.0686 1.1346 0.2976 0.098 Uiso 1 1 calc R
H32B H 0.0118 1.1322 0.2832 0.098 Uiso 1 1 calc R
C33 C 0.0409(15) 1.024(2) 0.3027(16) 0.068(11) Uiso 1 1 d .
H33A H 0.0109 1.0004 0.2874 0.082 Uiso 1 1 calc R
H33B H 0.0403 1.0274 0.3431 0.082 Uiso 1 1 calc R
C34 C 0.0850(16) 0.973(2) 0.2898(15) 0.066(11) Uiso 1 1 d .
H34A H 0.1154 0.9909 0.3098 0.079 Uiso 1 1 calc R
C35 C 0.0524(12) 0.8724(17) 0.3328(12) 0.041(8) Uiso 1 1 d .
H35A H 0.0327 0.9067 0.3491 0.050 Uiso 1 1 calc R
C36 C 0.0487(9) 0.7913(12) 0.3494(10) 0.056(9) Uiso 1 1 d G
C37 C 0.0132(10) 0.7752(14) 0.3818(11) 0.098(16) Uiso 1 1 d G
H37A H -0.0084 0.8124 0.3903 0.118 Uiso 1 1 calc R
C38 C 0.0090(10) 0.7056(15) 0.4018(11) 0.080(13) Uiso 1 1 d G
H38A H -0.0156 0.6944 0.4243 0.096 Uiso 1 1 calc R
C39 C 0.0402(9) 0.6520(13) 0.3895(10) 0.074(12) Uiso 1 1 d G
H39A H 0.0373 0.6037 0.4033 0.088 Uiso 1 1 calc R
C40 C 0.0757(8) 0.6681(11) 0.3571(9) 0.043(8) Uiso 1 1 d G
H40A H 0.0973 0.6309 0.3486 0.052 Uiso 1 1 calc R
C41 C 0.0799(8) 0.7377(11) 0.3371(8) 0.031(7) Uiso 1 1 d G
C42 C 0.2286(18) 0.923(3) 0.3078(19) 0.090(14) Uiso 1 1 d .
H42A H 0.2459 0.9272 0.3445 0.136 Uiso 1 1 calc R
H42B H 0.2192 0.9723 0.2943 0.136 Uiso 1 1 calc R
H42C H 0.2492 0.9005 0.2826 0.136 Uiso 1 1 calc R
C43 C 0.3545(8) 0.3553(14) 0.5543(9) 0.042(8) Uiso 1 1 d GD
C44 C 0.3691(11) 0.4299(13) 0.5588(12) 0.078(8) Uiso 1 1 d GDU
C45 C 0.4063(12) 0.4555(19) 0.5288(15) 0.091(9) Uiso 1 1 d GDU
H45A H 0.4175 0.5046 0.5328 0.110 Uiso 1 1 calc R
C46 C 0.4266(16) 0.406(3) 0.4923(17) 0.090(7) Uiso 1 1 d GDU
H46A H 0.4498 0.4196 0.4687 0.108 Uiso 1 1 calc R
C47 C 0.4105(17) 0.340(3) 0.4946(17) 0.098(9) Uiso 1 1 d GDU
H47A H 0.4257 0.3054 0.4732 0.118 Uiso 1 1 calc R
C48 C 0.3786(16) 0.314(3) 0.5198(16) 0.085(8) Uiso 1 1 d GDU
C49 C 0.3674(11) 0.2285(16) 0.5096(11) 0.036(7) Uiso 1 1 d D
H49A H 0.3872 0.2003 0.4885 0.044 Uiso 1 1 calc R
C50 C 0.3179(12) 0.1156(16) 0.5247(12) 0.034(7) Uiso 1 1 d .
H50A H 0.3184 0.0959 0.5630 0.041 Uiso 1 1 calc R
C51 C 0.3544(16) 0.075(2) 0.4979(18) 0.073(12) Uiso 1 1 d .
H51A H 0.3845 0.0690 0.5221 0.087 Uiso 1 1 calc R
H51B H 0.3608 0.0965 0.4622 0.087 Uiso 1 1 calc R
C52 C 0.279(2) -0.002(4) 0.455(3) 0.13(2) Uiso 1 1 d .
H52A H 0.2657 -0.0499 0.4412 0.152 Uiso 1 1 calc R
H52B H 0.2850 0.0292 0.4232 0.152 Uiso 1 1 calc R
C53 C 0.2457(17) 0.036(2) 0.4927(18) 0.073(12) Uiso 1 1 d .
H53A H 0.2123 0.0327 0.4763 0.088 Uiso 1 1 calc R
H53B H 0.2484 0.0124 0.5293 0.088 Uiso 1 1 calc R
C54 C 0.2611(16) 0.118(2) 0.4985(18) 0.073(12) Uiso 1 1 d .
H54A H 0.2608 0.1381 0.4602 0.087 Uiso 1 1 calc R
C55 C 0.2645(18) 0.178(3) 0.6895(19) 0.096(15) Uiso 1 1 d .
H55A H 0.2837 0.1544 0.7205 0.144 Uiso 1 1 calc R
H55B H 0.2396 0.1437 0.6744 0.144 Uiso 1 1 calc R
H55C H 0.2498 0.2224 0.7023 0.144 Uiso 1 1 calc R
C56 C 0.1910(13) 0.164(3) 0.5276(18) 0.101(16) Uiso 1 1 d D
H56A H 0.1763 0.1262 0.5055 0.121 Uiso 1 1 calc R
C57 C 0.111(2) 0.187(2) 0.5545(16) 0.146(14) Uiso 1 1 d GDU
H57A H 0.1008 0.1439 0.5350 0.175 Uiso 1 1 calc R
C58 C 0.1598(19) 0.209(3) 0.5559(13) 0.140(14) Uiso 1 1 d GDU
C59 C 0.1757(15) 0.273(3) 0.5851(16) 0.137(14) Uiso 1 1 d GDU
C60 C 0.143(3) 0.316(2) 0.6127(15) 0.23(3) Uiso 1 1 d GDU
H60A H 0.1540 0.3586 0.6322 0.271 Uiso 1 1 calc R
C61 C 0.095(2) 0.294(3) 0.6113(19) 0.23(3) Uiso 1 1 d GDU
H61A H 0.0733 0.3220 0.6298 0.274 Uiso 1 1 calc R
C62 C 0.0791(14) 0.229(4) 0.582(2) 0.23(3) Uiso 1 1 d GDU
H62A H 0.0468 0.2147 0.5812 0.275 Uiso 1 1 calc R
C63 C 0.320(2) -0.012(3) 0.490(3) 0.13(2) Uiso 1 1 d .
H63A H 0.3393 -0.0507 0.4752 0.157 Uiso 1 1 calc R
H63B H 0.3109 -0.0279 0.5263 0.157 Uiso 1 1 calc R
N1 N 0.3962(10) 0.1011(14) 0.9705(10) 0.040(6) Uiso 1 1 d .
N2 N 0.3514(9) 0.2304(13) 0.9563(9) 0.035(6) Uiso 1 1 d .
N3 N 0.0782(10) 0.8956(14) 0.3008(10) 0.040(6) Uiso 1 1 d .
N4 N 0.1240(13) 0.9227(18) 0.2124(13) 0.069(9) Uiso 1 1 d .
N5 N 0.2348(11) 0.1692(15) 0.5282(11) 0.050(7) Uiso 1 1 d D
N6 N 0.3315(10) 0.1971(14) 0.5300(10) 0.042(6) Uiso 1 1 d .
O1 O 0.2497(11) 0.3900(15) 0.2068(11) 0.075(8) Uiso 1 1 d .
O2 O 0.3067(11) 0.3004(15) 0.2584(11) 0.077(8) Uiso 1 1 d .
O3 O 0.2510(10) 0.3781(13) 0.3115(10) 0.063(7) Uiso 1 1 d .
O4 O 0.2167(9) 0.2790(13) 0.2499(9) 0.058(6) Uiso 1 1 d .
O5 O 0.3108(11) 0.3020(17) 0.1357(12) 0.088(9) Uiso 1 1 d .
O6 O 0.3820(11) 0.2985(16) 0.2106(11) 0.077(8) Uiso 1 1 d .
O7 O 0.2783(10) 0.1811(14) 0.1801(11) 0.069(7) Uiso 1 1 d .
O8 O 0.3505(11) 0.1821(16) 0.2539(11) 0.080(8) Uiso 1 1 d .
O9 O 0.3733(12) 0.1728(19) 0.1445(13) 0.098(10) Uiso 1 1 d .
O10 O 0.2186(11) 0.2683(16) 0.1224(12) 0.082(9) Uiso 1 1 d .
O11 O 0.1481(10) 0.2264(14) 0.1864(10) 0.069(7) Uiso 1 1 d .
O12 O 0.2119(9) 0.1370(13) 0.2394(9) 0.057(7) Uiso 1 1 d .
O13 O 0.1891(11) 0.1207(16) 0.1272(12) 0.077(8) Uiso 1 1 d .
O14 O 0.1506(9) 0.2169(14) 0.2955(10) 0.062(7) Uiso 1 1 d .
O15 O 0.1406(10) 0.3818(14) 0.1951(10) 0.064(7) Uiso 1 1 d .
O16 O 0.1394(11) 0.3640(16) 0.3030(11) 0.077(8) Uiso 1 1 d .
O17 O 0.0772(13) 0.2886(18) 0.2447(13) 0.097(10) Uiso 1 1 d .
O18 O 0.1780(9) 0.4850(13) 0.2550(9) 0.054(6) Uiso 1 1 d .
O19 O 0.2057(11) 0.3830(16) 0.3963(11) 0.078(8) Uiso 1 1 d .
O20 O 0.2410(10) 0.5068(14) 0.3517(11) 0.069(8) Uiso 1 1 d .
O21 O 0.1392(10) 0.4960(15) 0.3593(10) 0.067(7) Uiso 1 1 d .
O22 O 0.2960(10) 0.5227(16) 0.2717(11) 0.073(8) Uiso 1 1 d .
O23 O 0.2971(9) 0.4132(13) 0.4039(9) 0.054(6) Uiso 1 1 d .
O24 O 0.3533(12) 0.4331(17) 0.3291(12) 0.087(9) Uiso 1 1 d .
O25 O 0.3272(11) 0.5559(16) 0.3859(11) 0.077(8) Uiso 1 1 d .
O26 O 0.3499(12) 0.4447(17) 0.2114(12) 0.088(9) Uiso 1 1 d .
O27 O 0.3831(11) 0.2869(16) 0.3190(11) 0.076(8) Uiso 1 1 d .
O28 O 0.4404(14) 0.391(2) 0.2778(14) 0.108(11) Uiso 1 1 d .
O29 O 0.3163(12) 0.2700(18) 0.3856(13) 0.096(10) Uiso 1 1 d .
O30 O 0.2803(9) 0.1609(13) 0.3213(9) 0.051(6) Uiso 1 1 d .
O31 O 0.1317(13) 0.5178(19) 0.1534(14) 0.107(11) Uiso 1 1 d .
O32 O 0.3774(10) 0.1512(15) 0.3710(11) 0.073(8) Uiso 1 1 d .
O33 O 0.2220(9) 0.2399(14) 0.3777(10) 0.061(7) Uiso 1 1 d .
O34 O 0.1990(12) 0.0939(17) 0.3503(13) 0.090(9) Uiso 1 1 d .
O35 O 0.2633(8) 0.3094(11) 0.4751(8) 0.041(5) Uiso 1 1 d .
O36 O 0.2378(14) 0.5160(19) 0.1898(14) 0.106(11) Uiso 1 1 d .
O37 O 0.2901(11) 0.4411(16) 0.1278(12) 0.083(4) Uiso 1 1 d U
O38 O 0.3242(10) 0.5800(14) 0.1703(10) 0.066(7) Uiso 1 1 d .
O39 O 0.2027(11) 0.4080(17) 0.1223(12) 0.081(9) Uiso 1 1 d .
O40 O 0.2554(12) 0.3586(18) 0.0354(13) 0.097(10) Uiso 1 1 d .
O41 O 0.4416(8) 0.2378(11) 1.0296(8) 0.044(5) Uiso 1 1 d .
H41A H 0.4721 0.2420 1.0285 0.053 Uiso 1 1 d R
O42 O 0.3867(8) 0.1726(13) 0.8528(9) 0.055(6) Uiso 1 1 d .
H42E H 0.3662 0.1371 0.8531 0.066 Uiso 1 1 d R
H42D H 0.3729 0.2113 0.8377 0.082 Uiso 1 1 d R
O43 O 0.4780(8) 0.1604(11) 0.9321(8) 0.042(5) Uiso 1 1 d .
O44 O 0.4291(8) 0.2982(11) 0.9114(8) 0.039(5) Uiso 1 1 d .
O45 O 0.1605(9) 0.7821(12) 0.2108(9) 0.049(6) Uiso 1 1 d .
O46 O 0.1174(8) 0.7524(11) 0.3064(8) 0.043(5) Uiso 1 1 d .
O47 O 0.0598(8) 0.8030(15) 0.2020(9) 0.079(8) Uiso 1 1 d D
H47B H 0.0593 0.7558 0.1971 0.119 Uiso 1 1 d R
H47C H 0.0346 0.8163 0.2172 0.119 Uiso 1 1 d R
O48 O 0.1851(10) 0.8767(14) 0.3107(10) 0.066(7) Uiso 1 1 d .
H48A H 0.1962 0.8373 0.3274 0.079 Uiso 1 1 d R
O49 O 0.2966(8) 0.1976(12) 0.6445(9) 0.051(6) Uiso 1 1 d .
H49B H 0.3191 0.2249 0.6605 0.061 Uiso 1 1 d R
O50 O 0.3200(7) 0.3339(12) 0.5834(8) 0.045(5) Uiso 1 1 d D
O51 O 0.2221(10) 0.2980(14) 0.5886(10) 0.071(7) Uiso 1 1 d D

loop_
_atom_site_aniso_label
_atom_site_aniso_U_11
_atom_site_aniso_U_22
_atom_site_aniso_U_33
_atom_site_aniso_U_23
_atom_site_aniso_U_13
_atom_site_aniso_U_12
Mn1 0.056(4) 0.034(2) 0.035(2) 0.000(2) 0.001(2) -0.005(2)
Mn2 0.062(4) 0.042(3) 0.032(2) 0.001(2) -0.003(2) -0.001(3)
Mn3 0.072(4) 0.037(3) 0.033(3) 0.004(2) -0.003(3) -0.006(3)
W1 0.0628(13) 0.0634(10) 0.0510(9) 0.0105(8) 0.0216(9) 0.0110(9)
W2 0.0826(14) 0.0375(9) 0.0425(8) -0.0093(6) -0.0069(9) -0.0038(8)
W3 0.0516(12) 0.0641(10) 0.0464(9) -0.0155(7) -0.0051(8) -0.0010(8)
W4 0.0656(12) 0.0299(7) 0.0451(8) -0.0008(6) -0.0052(8) 0.0076(7)
W5 0.0963(16) 0.0376(9) 0.0520(9) 0.0003(7) -0.0138(10) -0.0179(9)
W6 0.0500(13) 0.0676(11) 0.0745(11) 0.0057(9) 0.0073(10) -0.0108(9)
W7 0.0642(13) 0.0666(11) 0.0420(8) 0.0033(7) -0.0022(8) 0.0247(9)
W8 0.0667(12) 0.0268(7) 0.0291(6) 0.0025(5) 0.0054(7) -0.0024(7)
W9 0.0606(12) 0.0558(9) 0.0234(6) 0.0071(6) -0.0068(7) 0.0025(8)
W10 0.135(2) 0.0436(10) 0.0666(11) 0.0123(8) 0.0278(12) -0.0237(11)
W11 0.0863(14) 0.0349(8) 0.0339(7) 0.0105(6) -0.0068(8) 0.0099(8)
W12 0.1104(17) 0.0576(10) 0.0291(7) 0.0119(7) 0.0075(9) -0.0124(10)

loop_
_atom_type_symbol
_atom_type_description
_atom_type_scat_dispersion_real
_atom_type_scat_dispersion_imag
_atom_type_scat_source
C C 0.0033 0.0016 'International Tables Vol C Tables 4.2.6.8 and 6.1.1.4'
H H 0.0000 0.0000 'International Tables Vol C Tables 4.2.6.8 and 6.1.1.4'
Mn Mn 0.3368 0.7283 'International Tables Vol C Tables 4.2.6.8 and 6.1.1.4'
N N 0.0061 0.0033 'International Tables Vol C Tables 4.2.6.8 and 6.1.1.4'
O O 0.0106 0.0060 'International Tables Vol C Tables 4.2.6.8 and 6.1.1.4'
P P 0.1023 0.0942 'International Tables Vol C Tables 4.2.6.8 and 6.1.1.4'
W W -0.8490 6.8722 'International Tables Vol C Tables 4.2.6.8 and 6.1.1.4'

loop_
_geom_angle_atom_site_label_1
_geom_angle_atom_site_label_2
_geom_angle_atom_site_label_3
_geom_angle
O43 Mn1 O44 95.4(9)
O43 Mn1 N2 173.2(9)
O44 Mn1 N2 91.0(9)
O43 Mn1 N1 90.2(10)
O44 Mn1 N1 174.2(10)
N2 Mn1 N1 83.4(10)
O43 Mn1 O42 93.9(8)
O44 Mn1 O42 85.2(8)
N2 Mn1 O42 88.9(9)
N1 Mn1 O42 93.3(9)
O43 Mn1 O41 91.1(8)
O44 Mn1 O41 90.8(8)
N2 Mn1 O41 86.6(9)
N1 Mn1 O41 90.3(9)
O42 Mn1 O41 173.9(8)
O45 Mn2 O46 94.8(9)
O45 Mn2 N4 92.2(12)
O46 Mn2 N4 172.5(12)
O45 Mn2 N3 174.9(10)
O46 Mn2 N3 90.2(10)
N4 Mn2 N3 82.8(12)
O45 Mn2 O47 90.3(11)
O46 Mn2 O47 95.8(10)
N4 Mn2 O47 86.9(12)
N3 Mn2 O47 88.3(11)
O45 Mn2 O48 92.8(10)
O46 Mn2 O48 89.5(9)
N4 Mn2 O48 87.5(12)
N3 Mn2 O48 88.3(10)
O47 Mn2 O48 173.7(10)
O51 Mn3 O50 95.2(11)
O51 Mn3 N5 90.5(12)
O50 Mn3 N5 170.0(10)
O51 Mn3 N6 174.7(11)
O50 Mn3 N6 89.5(10)
N5 Mn3 N6 84.4(11)
O51 Mn3 O49 92.5(9)
O50 Mn3 O49 90.9(8)
N5 Mn3 O49 97.0(10)
N6 Mn3 O49 89.8(9)
O51 Mn3 O35 92.7(9)
O50 Mn3 O35 86.3(8)
N5 Mn3 O35 85.3(9)
N6 Mn3 O35 85.2(9)
O49 Mn3 O35 174.3(9)
O2 P1 O1 112.0(16)
O2 P1 O4 113.2(15)
O1 P1 O4 105.9(14)
O2 P1 O3 112.7(15)
O1 P1 O3 108.9(14)
O4 P1 O3 103.6(13)
O9 W1 O7 108.4(14)
O9 W1 O8 103.0(14)
O7 W1 O8 86.9(12)
O9 W1 O6 101.5(15)
O7 W1 O6 150.2(12)
O8 W1 O6 85.7(13)
O9 W1 O5 106.5(14)
O7 W1 O5 88.1(13)
O8 W1 O5 150.1(12)
O6 W1 O5 84.2(13)
O9 W1 O2 165.2(13)
O7 W1 O2 82.6(11)
O8 W1 O2 66.9(11)
O6 W1 O2 67.9(11)
O5 W1 O2 83.2(11)
O13 W2 O10 104.4(13)
O13 W2 O7 109.7(13)
O10 W2 O7 86.7(13)
O13 W2 O12 100.5(12)
O10 W2 O12 155.1(11)
O7 W2 O12 85.4(11)
O13 W2 O11 97.0(13)
O10 W2 O11 90.6(12)
O7 W2 O11 153.1(11)
O12 W2 O11 85.9(11)
O13 W2 O4 160.2(12)
O10 W2 O4 87.2(10)
O7 W2 O4 86.6(10)
O12 W2 O4 68.8(9)
O11 W2 O4 66.5(10)
O17 W3 O16 93.2(15)
O17 W3 O14 96.7(14)
O16 W3 O14 89.1(11)
O17 W3 O11 104.5(14)
O16 W3 O11 162.0(12)
O14 W3 O11 85.9(11)
O17 W3 O15 104.1(14)
O16 W3 O15 85.9(11)
O14 W3 O15 158.8(11)
O11 W3 O15 92.5(10)
O17 W3 O4 167.0(13)
O16 W3 O4 90.8(11)
O14 W3 O4 71.0(10)
O11 W3 O4 71.2(10)
O15 W3 O4 88.5(10)
O21 W4 O18 103.7(11)
O21 W4 O20 103.8(12)
O18 W4 O20 90.4(10)
O21 W4 O16 96.9(13)
O18 W4 O16 87.7(11)
O20 W4 O16 159.1(11)
O21 W4 O19 101.0(12)
O18 W4 O19 155.3(11)
O20 W4 O19 84.9(11)
O16 W4 O19 88.1(12)
O21 W4 O3 167.7(10)
O18 W4 O3 87.1(9)
O20 W4 O3 69.7(10)
O16 W4 O3 89.4(10)
O19 W4 O3 68.5(10)
O24 W5 O25 108.3(15)
O24 W5 O20 157.7(13)
O25 W5 O20 93.8(13)
O24 W5 O22 91.1(13)
O25 W5 O22 104.8(12)
O20 W5 O22 86.3(12)
O24 W5 O23 89.2(12)
O25 W5 O23 98.8(12)
O20 W5 O23 84.0(11)
O22 W5 O23 155.0(11)
O24 W5 O3 89.2(12)
O25 W5 O3 158.4(11)
O20 W5 O3 68.5(10)
O22 W5 O3 86.9(10)
O23 W5 O3 68.1(9)
O28 W6 O6 103.7(16)
O28 W6 O27 101.4(15)
O6 W6 O27 85.4(12)
O28 W6 O26 109.8(15)
O6 W6 O26 87.3(12)
O27 W6 O26 148.8(12)
O28 W6 O24 105.7(15)
O6 W6 O24 150.4(12)
O27 W6 O24 86.7(11)
O26 W6 O24 84.9(12)
O28 W6 O2 163.2(14)
O6 W6 O2 66.4(11)
O27 W6 O2 65.4(11)
O26 W6 O2 84.0(11)
O24 W6 O2 84.4(11)
O32 W7 O27 102.7(13)
O32 W7 O29 100.3(13)
O27 W7 O29 87.8(13)
O32 W7 O8 105.7(12)
O27 W7 O8 85.5(12)
O29 W7 O8 153.9(13)
O32 W7 O30 103.7(12)
O27 W7 O30 153.6(11)
O29 W7 O30 86.4(12)
O8 W7 O30 88.4(11)
O32 W7 O2 167.1(12)
O27 W7 O2 67.6(11)
O29 W7 O2 88.1(12)
O8 W7 O2 66.0(11)
O30 W7 O2 86.4(10)
O34 W8 O30 100.7(13)
O34 W8 O12 104.1(12)
O30 W8 O12 88.4(10)
O34 W8 O33 99.3(13)
O30 W8 O33 87.4(10)
O12 W8 O33 156.6(10)
O34 W8 O14 102.6(14)
O30 W8 O14 156.6(10)
O12 W8 O14 87.8(10)
O33 W8 O14 86.9(10)
O34 W8 O4 166.4(13)
O30 W8 O4 90.9(9)
O12 W8 O4 68.9(9)
O33 W8 O4 88.2(9)
O14 W8 O4 66.3(9)
O35 W9 O19 97.6(11)
O35 W9 O29 102.7(12)
O19 W9 O29 159.6(12)
O35 W9 O33 101.2(10)
O19 W9 O33 89.2(12)
O29 W9 O33 89.0(13)
O35 W9 O23 98.8(10)
O19 W9 O23 86.0(11)
O29 W9 O23 88.7(12)
O33 W9 O23 159.8(10)
O35 W9 O3 162.9(9)
O19 W9 O3 69.6(10)
O29 W9 O3 90.2(11)
O33 W9 O3 90.1(9)
O23 W9 O3 69.8(9)
O38 W10 O26 105.7(14)
O38 W10 O36 104.7(14)
O26 W10 O36 149.5(15)
O38 W10 O22 104.1(12)
O26 W10 O22 92.2(13)
O36 W10 O22 81.9(14)
O38 W10 O37 102.0(12)
O26 W10 O37 85.5(13)
O36 W10 O37 86.7(15)
O22 W10 O37 153.4(12)
O38 W10 O1 162.5(11)
O26 W10 O1 87.1(12)
O36 W10 O1 62.8(13)
O22 W10 O1 86.9(10)
O37 W10 O1 66.5(11)
O31 W11 O18 100.2(13)
O31 W11 O15 96.0(14)
O18 W11 O15 86.8(11)
O31 W11 O36 111.2(16)
O18 W11 O36 82.9(13)
O15 W11 O36 152.2(13)
O31 W11 O39 108.3(14)
O18 W11 O39 151.5(11)
O15 W11 O39 89.0(12)
O36 W11 O39 87.9(14)
O31 W11 O1 170.2(13)
O18 W11 O1 87.8(10)
O15 W11 O1 90.1(10)
O36 W11 O1 63.7(13)
O39 W11 O1 64.0(11)
O40 W12 O39 103.4(14)
O40 W12 O5 107.9(14)
O39 W12 O5 148.6(13)
O40 W12 O37 99.9(14)
O39 W12 O37 85.1(14)
O5 W12 O37 87.6(13)
O40 W12 O10 105.0(14)
O39 W12 O10 85.4(13)
O5 W12 O10 88.4(13)
O37 W12 O10 154.7(13)
O40 W12 O1 161.9(12)
O39 W12 O1 63.2(11)
O5 W12 O1 85.8(11)
O37 W12 O1 68.1(11)
O10 W12 O1 86.8(11)
O43 C1 C2 116(2)
O43 C1 C6 124(2)
C2 C1 C6 120.0
C1 C2 C3 120.0
C1 C2 H2A 120.0
C3 C2 H2A 120.0
C2 C3 C4 120.0
C2 C3 H3A 120.0
C4 C3 H3A 120.0
C3 C4 C5 120.0
C3 C4 H4A 120.0
C5 C4 H4A 120.0
C6 C5 C4 120.0
C6 C5 H5A 120.0
C4 C5 H5A 120.0
C1 C6 C5 120.0
C1 C6 C7 126(2)
C5 C6 C7 114(2)
N1 C7 C6 122(3)
N1 C7 H7A 119.2
C6 C7 H7A 119.2
N1 C8 C9 120(3)
N1 C8 C13 109(2)
C9 C8 C13 109(3)
N1 C8 H8A 106.2
C9 C8 H8A 106.2
C13 C8 H8A 106.2
C8 C9 C10 116(3)
C8 C9 H9A 108.2
C10 C9 H9A 108.2
C8 C9 H9B 108.2
C10 C9 H9B 108.2
H9A C9 H9B 107.3
C11 C10 C9 108(3)
C11 C10 H10A 110.2
C9 C10 H10A 110.2
C11 C10 H10B 110.2
C9 C10 H10B 110.2
H10A C10 H10B 108.5
C10 C11 C12 110(4)
C10 C11 H11A 109.7
C12 C11 H11A 109.7
C10 C11 H11B 109.7
C12 C11 H11B 109.7
H11A C11 H11B 108.2
C13 C12 C11 115(3)
C13 C12 H12A 108.6
C11 C12 H12A 108.6
C13 C12 H12B 108.6
C11 C12 H12B 108.6
H12A C12 H12B 107.5
C12 C13 N2 124(3)
C12 C13 C8 112(3)
N2 C13 C8 104(2)
C12 C13 H13A 105.2
N2 C13 H13A 105.2
C8 C13 H13A 105.2
N2 C14 C15 127(3)
N2 C14 H14A 116.7
C15 C14 H14A 116.7
C16 C15 C20 120.0
C16 C15 C14 116(2)
C20 C15 C14 124(2)
C15 C16 C17 120.0
C15 C16 H16A 120.0
C17 C16 H16A 120.0
C18 C17 C16 120.0
C18 C17 H17A 120.0
C16 C17 H17A 120.0
C19 C18 C17 120.0
C19 C18 H18A 120.0
C17 C18 H18A 120.0
C18 C19 C20 120.0
C18 C19 H19A 120.0
C20 C19 H19A 120.0
C19 C20 C15 120.0
C19 C20 O44 118.7(16)
C15 C20 O44 121.2(16)
O41 C21 H21A 109.5
O41 C21 H21B 109.5
H21A C21 H21B 109.5
O41 C21 H21C 109.5
H21A C21 H21C 109.5
H21B C21 H21C 109.5
O45 C22 C27 119(2)
O45 C22 C23 121(2)
C27 C22 C23 120.0
C24 C23 C22 120.0
C24 C23 H23A 120.0
C22 C23 H23A 120.0
C25 C24 C23 120.0
C25 C24 H24A 120.0
C23 C24 H24A 120.0
C24 C25 C26 120.0
C24 C25 H25A 120.0
C26 C25 H25A 120.0
C27 C26 C25 120.0
C27 C26 H26A 120.0
C25 C26 H26A 120.0
C28 C27 C26 116(3)
C28 C27 C22 124(3)
C26 C27 C22 120.0
C27 C28 N4 128(4)
C27 C28 H28A 115.9
N4 C28 H28A 115.9
N4 C29 C30 119(3)
N4 C29 C34 101(3)
C30 C29 C34 115(3)
N4 C29 H29A 107.0
C30 C29 H29A 107.0
C34 C29 H29A 107.0
C31 C30 C29 107(3)
C31 C30 H30A 110.3
C29 C30 H30A 110.3
C31 C30 H30B 110.3
C29 C30 H30B 110.3
H30A C30 H30B 108.6
C30 C31 C32 113(4)
C30 C31 H31A 109.0
C32 C31 H31A 109.0
C30 C31 H31B 109.0
C32 C31 H31B 109.0
H31A C31 H31B 107.8
C33 C32 C31 105(3)
C33 C32 H32A 110.7
C31 C32 H32A 110.7
C33 C32 H32B 110.7
C31 C32 H32B 110.7
H32A C32 H32B 108.8
C32 C33 C34 115(3)
C32 C33 H33A 108.5
C34 C33 H33A 108.5
C32 C33 H33B 108.5
C34 C33 H33B 108.5
H33A C33 H33B 107.5
N3 C34 C33 114(3)
N3 C34 C29 104(3)
C33 C34 C29 106(3)
N3 C34 H34A 110.8
C33 C34 H34A 110.8
C29 C34 H34A 110.8
N3 C35 C36 125(3)
N3 C35 H35A 117.6
C36 C35 H35A 117.6
C37 C36 C41 120.0
C37 C36 C35 115(2)
C41 C36 C35 124(2)
C36 C37 C38 120.0
C36 C37 H37A 120.0
C38 C37 H37A 120.0
C39 C38 C37 120.0
C39 C38 H38A 120.0
C37 C38 H38A 120.0
C40 C39 C38 120.0
C40 C39 H39A 120.0
C38 C39 H39A 120.0
C39 C40 C41 120.0
C39 C40 H40A 120.0
C41 C40 H40A 120.0
C40 C41 C36 120.0
C40 C41 O46 118.3(17)
C36 C41 O46 121.7(17)
O48 C42 H42A 109.5
O48 C42 H42B 109.5
H42A C42 H42B 109.5
O48 C42 H42C 109.5
H42A C42 H42C 109.5
H42B C42 H42C 109.5
O50 C43 C44 118(2)
O50 C43 C48 128(3)
C44 C43 C48 115(3)
C43 C44 C45 120.0
C46 C45 C44 118(3)
C46 C45 H45A 120.8
C44 C45 H45A 120.8
C45 C46 C47 113(5)
C45 C46 H46A 123.3
C47 C46 H46A 123.3
C48 C47 C46 131(6)
C48 C47 H47A 114.3
C46 C47 H47A 114.3
C47 C48 C43 122(5)
C47 C48 C49 116(5)
C43 C48 C49 122(4)
N6 C49 C48 121(3)
N6 C49 H49A 119.5
C48 C49 H49A 119.5
C51 C50 N6 110(3)
C51 C50 C54 122(3)
N6 C50 C54 103(2)
C51 C50 H50A 106.8
N6 C50 H50A 106.8
C54 C50 H50A 106.8
C50 C51 C63 95(3)
C50 C51 H51A 112.7
C63 C51 H51A 112.7
C50 C51 H51B 112.7
C63 C51 H51B 112.7
H51A C51 H51B 110.2
C63 C52 C53 102(5)
C63 C52 H52A 111.4
C53 C52 H52A 111.4
C63 C52 H52B 111.4
C53 C52 H52B 111.4
H52A C52 H52B 109.2
C54 C53 C52 108(4)
C54 C53 H53A 110.1
C52 C53 H53A 110.1
C54 C53 H53B 110.1
C52 C53 H53B 110.1
H53A C53 H53B 108.4
N5 C54 C53 121(4)
N5 C54 C50 111(3)
C53 C54 C50 105(3)
N5 C54 H54A 106.5
C53 C54 H54A 106.5
C50 C54 H54A 106.5
O49 C55 H55A 109.5
O49 C55 H55B 109.5
H55A C55 H55B 109.5
O49 C55 H55C 109.5
H55A C55 H55C 109.5
H55B C55 H55C 109.5
N5 C56 C58 128(5)
N5 C56 H56A 115.9
C58 C56 H56A 115.9
C58 C57 C62 120.0
C58 C57 H57A 120.0
C62 C57 H57A 120.0
C59 C58 C57 120.0
C59 C58 C56 122(5)
C57 C58 C56 118(5)
O51 C59 C58 124(5)
O51 C59 C60 116(5)
C58 C59 C60 120.0
C59 C60 C61 120.0
C59 C60 H60A 120.0
C61 C60 H60A 120.0
C62 C61 C60 120.0
C62 C61 H61A 120.0
C60 C61 H61A 120.0
C61 C62 C57 120.0
C61 C62 H62A 120.0
C57 C62 H62A 120.0
C52 C63 C51 111(5)
C52 C63 H63A 109.4
C51 C63 H63A 109.4
C52 C63 H63B 109.4
C51 C63 H63B 109.4
H63A C63 H63B 108.0
C7 N1 C8 120(3)
C7 N1 Mn1 128(2)
C8 N1 Mn1 112.2(18)
C14 N2 C13 122(3)
C14 N2 Mn1 123(2)
C13 N2 Mn1 115.0(18)
C35 N3 C34 124(3)
C35 N3 Mn2 126(2)
C34 N3 Mn2 110(2)
C29 N4 C28 125(3)
C29 N4 Mn2 116(2)
C28 N4 Mn2 119(3)
C56 N5 C54 121(4)
C56 N5 Mn3 126(3)
C54 N5 Mn3 113(3)
C49 N6 C50 126(3)
C49 N6 Mn3 125(2)
C50 N6 Mn3 108.0(19)
P1 O1 W11 127.2(16)
P1 O1 W12 123.7(15)
W11 O1 W12 92.2(9)
P1 O1 W10 122.8(15)
W11 O1 W10 90.8(9)
W12 O1 W10 89.9(9)
P1 O2 W7 126.6(15)
P1 O2 W1 126.9(15)
W7 O2 W1 89.8(9)
P1 O2 W6 124.3(16)
W7 O2 W6 88.6(9)
W1 O2 W6 88.7(9)
P1 O3 W4 127.6(14)
P1 O3 W9 124.5(13)
W4 O3 W9 92.8(8)
P1 O3 W5 120.6(14)
W4 O3 W5 91.1(8)
W9 O3 W5 90.0(8)
P1 O4 W3 131.4(14)
P1 O4 W8 121.4(13)
W3 O4 W8 92.5(8)
P1 O4 W2 119.9(13)
W3 O4 W2 92.2(8)
W8 O4 W2 88.1(7)
W12 O5 W1 148.2(18)
W1 O6 W6 136.8(16)
W1 O7 W2 151.5(15)
W1 O8 W7 136.9(16)
W2 O10 W12 146.8(18)
W3 O11 W2 130.1(14)
W2 O12 W8 134.1(13)
W3 O14 W8 129.9(13)
W11 O15 W3 145.7(15)
W3 O16 W4 140.1(16)
W11 O18 W4 147.1(13)
W9 O19 W4 129.0(15)
W5 O20 W4 130.7(14)
W10 O22 W5 143.9(16)
W5 O23 W9 132.1(12)
W5 O24 W6 148.6(18)
W10 O26 W6 147.5(17)
W7 O27 W6 138.0(16)
W9 O29 W7 144.7(19)
W8 O30 W7 147.8(14)
W9 O33 W8 141.3(14)
W9 O35 Mn3 160.4(12)
W10 O36 W11 141(2)
W12 O37 W10 135.5(17)
W12 O39 W11 139.8(17)
C21 O41 Mn1 140(2)
C21 O41 H41A 99.0
Mn1 O41 H41A 102.2
Mn1 O42 H42E 109.5
Mn1 O42 H42D 109.4
H42E O42 H42D 109.8
C1 O43 Mn1 125.5(18)
C20 O44 Mn1 123.2(15)
C22 O45 Mn2 130.2(19)
C41 O46 Mn2 126.7(17)
Mn2 O47 H47B 109.4
Mn2 O47 H47C 108.8
H47B O47 H47C 109.5
C42 O48 Mn2 141(2)
C42 O48 H48A 103.4
Mn2 O48 H48A 102.0
C55 O49 Mn3 128(2)
C55 O49 H49B 105.7
Mn3 O49 H49B 104.6
C43 O50 Mn3 124.3(16)
C59 O51 Mn3 129(3)

loop_
_geom_bond_atom_site_label_1
_geom_bond_atom_site_label_2
_geom_bond_distance
Mn1 O43 1.88(2)
Mn1 O44 1.94(2)
Mn1 N2 1.95(3)
Mn1 N1 1.99(2)
Mn1 O42 2.23(2)
Mn1 O41 2.27(2)
Mn2 O45 1.83(2)
Mn2 O46 1.88(2)
Mn2 N4 1.92(3)
Mn2 N3 2.03(3)
Mn2 O47 2.107(16)
Mn2 O48 2.22(3)
Mn3 O51 1.87(3)
Mn3 O50 1.92(2)
Mn3 N5 2.01(3)
Mn3 N6 2.04(3)
Mn3 O49 2.20(2)
Mn3 O35 2.33(2)
P1 O2 1.46(3)
P1 O1 1.53(3)
P1 O4 1.54(3)
P1 O3 1.55(2)
W1 O9 1.68(3)
W1 O7 1.83(3)
W1 O8 1.84(3)
W1 O6 1.86(3)
W1 O5 1.91(3)
W1 O2 2.48(3)
W2 O13 1.62(3)
W2 O10 1.86(3)
W2 O7 1.88(3)
W2 O12 1.89(2)
W2 O11 1.94(3)
W2 O4 2.52(2)
W3 O17 1.55(3)
W3 O16 1.87(3)
W3 O14 1.91(2)
W3 O11 1.92(3)
W3 O15 1.95(2)
W3 O4 2.33(3)
W4 O21 1.63(3)
W4 O18 1.94(2)
W4 O20 1.97(3)
W4 O16 1.98(3)
W4 O19 1.99(3)
W4 O3 2.39(3)
W5 O24 1.67(3)
W5 O25 1.68(3)
W5 O20 1.87(3)
W5 O22 1.90(3)
W5 O23 1.90(2)
W5 O3 2.50(2)
W6 O28 1.54(4)
W6 O6 1.90(3)
W6 O27 1.92(3)
W6 O26 2.08(3)
W6 O24 2.08(3)
W6 O2 2.52(3)
W7 O32 1.68(3)
W7 O27 1.81(3)
W7 O29 1.90(3)
W7 O8 1.92(3)
W7 O30 1.91(2)
W7 O2 2.48(3)
W8 O34 1.66(3)
W8 O30 1.84(2)
W8 O12 1.91(2)
W8 O33 1.94(2)
W8 O14 1.95(3)
W8 O4 2.51(2)
W9 O35 1.699(19)
W9 O19 1.86(3)
W9 O29 1.89(3)
W9 O33 1.89(2)
W9 O23 1.91(2)
W9 O3 2.42(2)
W10 O38 1.67(3)
W10 O26 1.69(3)
W10 O36 1.78(4)
W10 O22 1.89(3)
W10 O37 1.93(3)
W10 O1 2.48(3)
W11 O31 1.71(4)
W11 O18 1.80(2)
W11 O15 1.82(3)
W11 O36 1.90(4)
W11 O39 1.90(3)
W11 O1 2.39(3)
W12 O40 1.74(3)
W12 O39 1.82(3)
W12 O5 1.84(3)
W12 O37 1.84(3)
W12 O10 1.91(3)
W12 O1 2.46(3)
C1 O43 1.37(3)
C1 C2 1.369(18)
C1 C6 1.369(18)
C2 C3 1.369(18)
C2 H2A 0.9300
C3 C4 1.369(18)
C3 H3A 0.9300
C4 C5 1.370(18)
C4 H4A 0.9300
C5 C6 1.369(18)
C5 H5A 0.9300
C6 C7 1.42(4)
C7 N1 1.29(4)
C7 H7A 0.9300
C8 N1 1.44(4)
C8 C9 1.48(4)
C8 C13 1.60(4)
C8 H8A 0.9800
C9 C10 1.56(5)
C9 H9A 0.9700
C9 H9B 0.9700
C10 C11 1.50(6)
C10 H10A 0.9700
C10 H10B 0.9700
C11 C12 1.60(6)
C11 H11A 0.9700
C11 H11B 0.9700
C12 C13 1.45(5)
C12 H12A 0.9700
C12 H12B 0.9700
C13 N2 1.45(4)
C13 H13A 0.9800
C14 N2 1.28(4)
C14 C15 1.47(4)
C14 H14A 0.9300
C15 C16 1.352(14)
C15 C20 1.352(14)
C16 C17 1.352(14)
C16 H16A 0.9300
C17 C18 1.352(14)
C17 H17A 0.9300
C18 C19 1.352(14)
C18 H18A 0.9300
C19 C20 1.352(14)
C19 H19A 0.9300
C20 O44 1.35(3)
C21 O41 1.38(4)
C21 H21A 0.9600
C21 H21B 0.9600
C21 H21C 0.9600
C22 O45 1.36(3)
C22 C27 1.408(18)
C22 C23 1.408(18)
C23 C24 1.408(18)
C23 H23A 0.9300
C24 C25 1.407(18)
C24 H24A 0.9300
C25 C26 1.408(18)
C25 H25A 0.9300
C26 C27 1.408(18)
C26 H26A 0.9300
C27 C28 1.33(5)
C28 N4 1.47(5)
C28 H28A 0.9300
C29 N4 1.42(4)
C29 C30 1.52(4)
C29 C34 1.68(5)
C29 H29A 0.9800
C30 C31 1.42(5)
C30 H30A 0.9700
C30 H30B 0.9700
C31 C32 1.80(6)
C31 H31A 0.9700
C31 H31B 0.9700
C32 C33 1.57(5)
C32 H32A 0.9700
C32 H32B 0.9700
C33 C34 1.58(5)
C33 H33A 0.9700
C33 H33B 0.9700
C34 N3 1.42(4)
C34 H34A 0.9800
C35 N3 1.17(3)
C35 C36 1.51(4)
C35 H35A 0.9300
C36 C37 1.341(15)
C36 C41 1.341(15)
C37 C38 1.341(15)
C37 H37A 0.9300
C38 C39 1.341(15)
C38 H38A 0.9300
C39 C40 1.340(15)
C39 H39A 0.9300
C40 C41 1.341(15)
C40 H40A 0.9300
C41 O46 1.35(3)
C42 O48 1.47(5)
C42 H42A 0.9600
C42 H42B 0.9600
C42 H42C 0.9600
C43 O50 1.30(3)
C43 C44 1.3900
C43 C48 1.33(5)
C44 C45 1.3900
C45 C46 1.40(6)
C45 H45A 0.9300
C46 C47 1.25(6)
C46 H46A 0.9300
C47 C48 1.21(6)
C47 H47A 0.9300
C48 C49 1.57(5)
C49 N6 1.28(4)
C49 H49A 0.9300
C50 C51 1.45(5)
C50 N6 1.50(4)
C50 C54 1.63(5)
C50 H50A 0.9800
C51 C63 1.82(7)
C51 H51A 0.9700
C51 H51B 0.9700
C52 C63 1.34(7)
C52 C53 1.52(6)
C52 H52A 0.9700
C52 H52B 0.9700
C53 C54 1.53(5)
C53 H53A 0.9700
C53 H53B 0.9700
C54 N5 1.40(5)
C54 H54A 0.9800
C55 O49 1.51(5)
C55 H55A 0.9600
C55 H55B 0.9600
C55 H55C 0.9600
C56 N5 1.215(19)
C56 C58 1.40(5)
C56 H56A 0.9300
C57 C58 1.3900
C57 C62 1.3900
C57 H57A 0.9300
C58 C59 1.3900
C59 O51 1.35(4)
C59 C60 1.3900
C60 C61 1.3900
C60 H60A 0.9300
C61 C62 1.3900
C61 H61A 0.9300
C62 H62A 0.9300
C63 H63A 0.9700
C63 H63B 0.9700
O41 H41A 0.8499
O42 H42E 0.8499
O42 H42D 0.8499
O47 H47B 0.8499
O47 H47C 0.8500
O48 H48A 0.8500
O49 H49B 0.8499

loop_
_platon_squeeze_void_nr
_platon_squeeze_void_average_x
_platon_squeeze_void_average_y
_platon_squeeze_void_average_z
_platon_squeeze_void_volume
_platon_squeeze_void_count_electrons
1 0.294 0.690 0.500 1479.9 556.6
